data_2242292
loop_
_publ_author_name
'Gl\"ocklhofer, Florian'
'Fr\"ohlich, Johannes'
'St\"oger, Berthold'
'Weil, Matthias'

_publ_section_title
;
 Crystal structure
 oftrans-1,4-bis[(trimethylsilyl)oxy]cyclohexa-2,5-diene-1,4-dicarbonitrile
;
_journal_issue 8
_journal_name_full 'Acta Crystallographica Section E Structure Reports Online'
_journal_page_first 77
_journal_paper_doi 10.1107/S1600536814014251
_journal_volume 70
_journal_year 2014
_chemical_formula_iupac 'C14 H22 N2 O2 Si2'
_chemical_formula_moiety 'C14 H22 N2 O2 Si2'
_chemical_formula_sum 'C14 H22 N2 O2 Si2'
_chemical_formula_weight 306.5
_chemical_name_systematic
;
<i>trans</i>-1,4-Bis[(trimethylsilyl)oxy]cyclohexa-2,5-diene-1,4-dicarbonitrile
;
_space_group_IT_number 14
_symmetry_cell_setting monoclinic
_symmetry_space_group_name_Hall '-P 2yn'
_symmetry_space_group_name_H-M 'P 1 21/n 1'
_cell_angle_alpha 90
_cell_angle_beta 97.7087(19)
_cell_angle_gamma 90
_cell_formula_units_Z 2
_cell_length_a 8.0770(5)
_cell_length_b 11.2234(6)
_cell_length_c 9.4377(6)
_cell_measurement_reflns_used 7267
_cell_measurement_temperature 100
_cell_measurement_theta_max 29.9
_cell_measurement_theta_min 2.8
_cell_volume 847.81(9)
_computing_cell_refinement 'SAINT-Plus (Bruker, 2013)'
_computing_data_collection 'APEX2 (Bruker, 2013)'
_computing_data_reduction 'SAINT-Plus (Bruker, 2013)'
_computing_molecular_graphics 'Mercury (Macrae <i>et al.</i>, 2008)'
_computing_publication_material 'publCIF (Westrip, 2010)'
_computing_structure_refinement 'JANA2006 (Pet\<r\'i\<cek, <i>et al.</i>, 2014)'
_computing_structure_solution 'SUPERFLIP (Palatinus & Chapuis, 2007)'
_diffrn_ambient_temperature 100
_diffrn_measured_fraction_theta_full 1
_diffrn_measured_fraction_theta_max 1
_diffrn_measurement_device 'four-cycle diffractometer'
_diffrn_measurement_device_type 'Bruker Kappa APEXII CCD'
_diffrn_measurement_method '\w and \f-scans'
_diffrn_radiation_monochromator graphite
_diffrn_radiation_source 'X-ray tube'
_diffrn_radiation_type 'Mo K\a'
_diffrn_radiation_wavelength 0.71073
_diffrn_reflns_av_R_equivalents 0.0237
_diffrn_reflns_limit_h_max 11
_diffrn_reflns_limit_h_min -11
_diffrn_reflns_limit_k_max 15
_diffrn_reflns_limit_k_min -15
_diffrn_reflns_limit_l_max 13
_diffrn_reflns_limit_l_min -13
_diffrn_reflns_number 15160
_diffrn_reflns_theta_full 30.05
_diffrn_reflns_theta_max 30.05
_diffrn_reflns_theta_min 2.84
_diffrn_standards_interval_count .
_diffrn_standards_interval_time .
_diffrn_standards_number 0
_exptl_absorpt_coefficient_mu 0.212
_exptl_absorpt_correction_T_max 0.98
_exptl_absorpt_correction_T_min 0.94
_exptl_absorpt_correction_type multi-scan
_exptl_absorpt_process_details '(SADABS; Bruker, 2013)'
_exptl_crystal_colour 'clear colourless'
_exptl_crystal_density_diffrn 1.2003
_exptl_crystal_description block
_exptl_crystal_F_000 328
_exptl_crystal_size_max 0.65
_exptl_crystal_size_mid 0.26
_exptl_crystal_size_min 0.12
_refine_diff_density_max 0.38
_refine_diff_density_min -0.20
_refine_ls_extinction_method none
_refine_ls_goodness_of_fit_ref 2.38
_refine_ls_hydrogen_treatment constr
_refine_ls_number_constraints 44
_refine_ls_number_parameters 91
_refine_ls_number_reflns 2487
_refine_ls_number_restraints 0
_refine_ls_R_factor_all 0.0364
_refine_ls_R_factor_gt 0.0296
_refine_ls_shift/su_max 0.0225
_refine_ls_shift/su_mean 0.0019
_refine_ls_structure_factor_coef F
_refine_ls_weighting_details w=1/(\s^2^(F)+0.0001F^2^)
_refine_ls_weighting_scheme sigma
_refine_ls_wR_factor_gt 0.0414
_refine_ls_wR_factor_ref 0.0418
_reflns_number_gt 2123
_reflns_number_total 2487
_reflns_threshold_expression I>3\s(I)
_cod_data_source_file su0009sup1.cif
_cod_data_source_block I
_cod_original_sg_symbol_H-M 'P 21/n'
_cod_database_code 2242292

loop_
_symmetry_equiv_pos_site_id
_symmetry_equiv_pos_as_xyz
1 x,y,z
2 -x+1/2,y+1/2,-z+1/2
3 -x,-y,-z
4 x+1/2,-y+1/2,z+1/2

loop_
_atom_site_type_symbol
_atom_site_label
_atom_site_fract_x
_atom_site_fract_y
_atom_site_fract_z
_atom_site_U_iso_or_equiv
_atom_site_adp_type
_atom_site_calc_flag
_atom_site_refinement_flags
_atom_site_occupancy
_atom_site_disorder_assembly
_atom_site_disorder_group
Si Si1 0.21973(4) 0.48658(3) 0.25729(3) 0.01515(9) Uani d . 1 . .
O O1 0.34897(9) 0.59176(6) 0.20989(8) 0.0151(2) Uani d . 1 . .
N N1 0.66734(12) 0.77227(8) 0.18067(10) 0.0203(3) Uani d . 1 . .
C C1 0.47262(12) 0.58514(9) 0.11702(10) 0.0118(3) Uani d . 1 . .
C C2 0.39530(12) 0.59953(9) -0.03704(10) 0.0130(3) Uani d . 1 . .
C C3 0.41937(12) 0.52449(9) -0.14034(11) 0.0125(3) Uani d . 1 . .
C C4 0.58275(13) 0.69117(9) 0.15441(10) 0.0136(3) Uani d . 1 . .
C C5 0.04800(15) 0.57505(11) 0.31580(13) 0.0244(4) Uani d . 1 . .
C C6 0.32433(16) 0.39773(11) 0.40911(13) 0.0303(4) Uani d . 1 . .
C C7 0.14743(14) 0.38628(10) 0.10522(12) 0.0208(3) Uani d . 1 . .
H H1c2 0.324479 0.667221 -0.061301 0.0155 Uiso d . 1 . .
H H1c3 0.365173 0.540694 -0.235238 0.015 Uiso d . 1 . .
H H1c5 -0.036613 0.522349 0.341718 0.0293 Uiso d . 1 . .
H H2c5 0.09082 0.622785 0.396915 0.0293 Uiso d . 1 . .
H H3c5 0.000656 0.625942 0.239152 0.0293 Uiso d . 1 . .
H H1c6 0.246714 0.341141 0.438738 0.0363 Uiso d . 1 . .
H H2c6 0.417964 0.356223 0.379805 0.0363 Uiso d . 1 . .
H H3c6 0.362472 0.449816 0.487404 0.0363 Uiso d . 1 . .
H H1c7 0.049234 0.344384 0.124438 0.0249 Uiso d . 1 . .
H H2c7 0.121741 0.432548 0.019545 0.0249 Uiso d . 1 . .
H H3c7 0.233911 0.330007 0.093019 0.0249 Uiso d . 1 . .

loop_
_atom_site_aniso_label
_atom_site_aniso_U_11
_atom_site_aniso_U_22
_atom_site_aniso_U_33
_atom_site_aniso_U_12
_atom_site_aniso_U_13
_atom_site_aniso_U_23
_atom_site_aniso_type_symbol
Si1 0.01621(16) 0.01632(17) 0.01325(15) -0.00379(11) 0.00316(11) -0.00069(11) Si
O1 0.0166(4) 0.0138(4) 0.0161(4) -0.0014(3) 0.0071(3) -0.0023(3) O
N1 0.0220(5) 0.0178(5) 0.0210(5) -0.0034(4) 0.0026(4) -0.0036(4) N
C1 0.0132(4) 0.0106(5) 0.0118(4) -0.0006(3) 0.0026(3) -0.0006(3) C
C2 0.0126(4) 0.0112(5) 0.0147(5) 0.0009(4) 0.0001(4) 0.0016(4) C
C3 0.0126(5) 0.0121(5) 0.0122(4) 0.0000(4) -0.0005(4) 0.0017(4) C
C4 0.0151(5) 0.0143(5) 0.0115(4) 0.0018(4) 0.0021(3) -0.0004(4) C
C5 0.0226(6) 0.0291(7) 0.0236(6) -0.0046(5) 0.0102(5) -0.0070(5) C
C6 0.0327(7) 0.0314(7) 0.0249(6) -0.0108(5) -0.0029(5) 0.0105(5) C
C7 0.0215(6) 0.0219(6) 0.0198(5) -0.0064(4) 0.0058(4) -0.0038(4) C

loop_
_atom_type_symbol
_atom_type_scat_dispersion_real
_atom_type_scat_dispersion_imag
_atom_type_scat_source
C 0.0033 0.0016 'International Tables Vol C tables 4.2.6.8 and 6.1.1.1'
H 0.0000 0.0000 'International Tables Vol C tables 4.2.6.8 and 6.1.1.1'
N 0.0061 0.0033 'International Tables Vol C tables 4.2.6.8 and 6.1.1.1'
O 0.0106 0.0060 'International Tables Vol C tables 4.2.6.8 and 6.1.1.1'
Si 0.0817 0.0704 'International Tables Vol C tables 4.2.6.8 and 6.1.1.1'

loop_
_geom_angle_atom_site_label_1
_geom_angle_atom_site_label_2
_geom_angle_atom_site_label_3
_geom_angle_site_symmetry_1
_geom_angle_site_symmetry_2
_geom_angle_site_symmetry_3
_geom_angle
C5 Si1 C6 . . . 109.89(6)
C5 Si1 C7 . . . 112.70(5)
C6 Si1 C7 . . . 109.57(5)
O1 C1 C2 . . . 110.79(8)
O1 C1 C3 . . 3_665 113.26(8)
O1 C1 C4 . . . 104.95(8)
C2 C1 C3 . . 3_665 112.58(8)
C2 C1 C4 . . . 107.28(8)
C3 C1 C4 3_665 . . 107.46(8)
C1 C2 C3 . . . 123.94(9)
C1 C2 H1c2 . . . 118.03
C3 C2 H1c2 . . . 118.03
C1 C3 C2 3_665 . . 123.48(9)
C1 C3 H1c3 3_665 . . 118.26
C2 C3 H1c3 . . . 118.26
N1 C4 C1 . . . 178.87(11)
Si1 C5 H1c5 . . . 109.47
Si1 C5 H2c5 . . . 109.47
Si1 C5 H3c5 . . . 109.47
H1c5 C5 H2c5 . . . 109.47
H1c5 C5 H3c5 . . . 109.47
H2c5 C5 H3c5 . . . 109.47
Si1 C6 H1c6 . . . 109.47
Si1 C6 H2c6 . . . 109.47
Si1 C6 H3c6 . . . 109.47
H1c6 C6 H2c6 . . . 109.47
H1c6 C6 H3c6 . . . 109.47
H2c6 C6 H3c6 . . . 109.47
Si1 C7 H1c7 . . . 109.47
Si1 C7 H2c7 . . . 109.47
Si1 C7 H3c7 . . . 109.47
H1c7 C7 H2c7 . . . 109.47
H1c7 C7 H3c7 . . . 109.47
H2c7 C7 H3c7 . . . 109.47

loop_
_geom_bond_atom_site_label_1
_geom_bond_atom_site_label_2
_geom_bond_site_symmetry_1
_geom_bond_site_symmetry_2
_geom_bond_distance
Si1 C5 . . 1.8495(13)
Si1 C6 . . 1.8537(13)
Si1 C7 . . 1.8555(11)
O1 C1 . . 1.4163(13)
N1 C4 . . 1.1451(14)
C1 C2 . . 1.5121(13)
C1 C3 . 3_665 1.5073(14)
C1 C4 . . 1.4993(14)
C2 C3 . . 1.3224(14)
C2 H1c2 . . 0.96
C3 H1c3 . . 0.96
C5 H1c5 . . 0.96
C5 H2c5 . . 0.96
C5 H3c5 . . 0.96
C6 H1c6 . . 0.96
C6 H2c6 . . 0.96
C6 H3c6 . . 0.96
C7 H1c7 . . 0.96
C7 H2c7 . . 0.96
C7 H3c7 . . 0.96

_cod_database_fobs_code 2242292
